data_7114165
loop_
_publ_author_name
'Tanaka, Rika'
'Yano, Toshihiro'
'Nishioka, Takanori'
'Nakajo, Kunio'
'Breedlove, Brian K.'
'Kimura, Kentaro'
'Kinoshita, Isamu'
'Isobe, Kiyoshi'

_publ_section_title
;
 Thia-calix[n]pyridines, synthesis and coordination to Cu(i,ii) ions with
 both N and S donor atomsElectronic supplementary information (ESI)
 available: emission spectra of compound 1. See
 http://www.rsc.org/suppdata/cc/b2/b203540e/
;
_journal_issue 16
_journal_name_full 'Chemical Communications'
_journal_page_first 1686
_journal_paper_doi 10.1039/b203540e
_journal_year 2002
_chemical_formula_moiety 'C20 H12 N4 S4 '
_chemical_formula_sum 'C20 H12 N4 S4'
_chemical_formula_weight 436.58
_space_group_IT_number 2
_symmetry_cell_setting triclinic
_symmetry_Int_Tables_number 2
_symmetry_space_group_name_Hall '-P 1'
_symmetry_space_group_name_H-M 'P -1'
_cell_angle_alpha 97.695(4)
_cell_angle_beta 97.170(10)
_cell_angle_gamma 90.681(9)
_cell_formula_units_Z 2
_cell_length_a 8.680(2)
_cell_length_b 9.7776(5)
_cell_length_c 11.5637(7)
_cell_measurement_reflns_used 25
_cell_measurement_temperature 296.2
_cell_measurement_theta_max 30.0
_cell_measurement_theta_min 29.6
_cell_volume 964.6(2)
_computing_cell_refinement 'MSC/AFC Diffractometer Control'
_computing_data_collection 'MSC/AFC Diffractometer Control'
_computing_data_reduction 'teXsan Ver. 1.11'
_computing_publication_material 'teXsan Ver. 1.11'
_computing_structure_refinement 'teXsan Ver. 1.10'
_computing_structure_solution SIR92
_diffrn_measured_fraction_theta_full 1.0046
_diffrn_measured_fraction_theta_max 1.0046
_diffrn_measurement_device_type 'Rigaku AFC7R'
_diffrn_measurement_method \w-2\q
_diffrn_radiation_type 'Cu K\a'
_diffrn_radiation_wavelength 1.5418
_diffrn_reflns_av_R_equivalents 0.024
_diffrn_reflns_limit_h_max 0
_diffrn_reflns_limit_h_min -9
_diffrn_reflns_limit_k_max 10
_diffrn_reflns_limit_k_min -10
_diffrn_reflns_limit_l_max 12
_diffrn_reflns_limit_l_min -12
_diffrn_reflns_number 3079
_diffrn_reflns_theta_full 60.06
_diffrn_reflns_theta_max 60.06
_diffrn_standards_decay_% 1.33
_diffrn_standards_interval_count 150
_diffrn_standards_number 3
_exptl_absorpt_coefficient_mu 4.637
_exptl_absorpt_correction_T_max 0.999
_exptl_absorpt_correction_T_min 0.756
_exptl_absorpt_correction_type psi-scan
_exptl_absorpt_process_details '(North, Phillips & Mathews, 1968)'
_exptl_crystal_colour colorless
_exptl_crystal_density_diffrn 1.503
_exptl_crystal_density_method 'not measured'
_exptl_crystal_description plate
_exptl_crystal_size_max 0.400
_exptl_crystal_size_mid 0.200
_exptl_crystal_size_min 0.050
_refine_diff_density_max 0.15
_refine_diff_density_min -0.31
_refine_ls_extinction_method none
_refine_ls_goodness_of_fit_ref 1.572
_refine_ls_hydrogen_treatment refall
_refine_ls_number_parameters 301
_refine_ls_number_reflns 2863
_refine_ls_R_factor_gt 0.0314
_refine_ls_shift/su_max 0.0009
_refine_ls_structure_factor_coef Fsqd
_refine_ls_weighting_details 'w = 1/[\s^2^(Fo^2^) + (0.05000(Max(Fo^2^,0) + 2Fc^2^)/3)^2^]'
_refine_ls_weighting_scheme calc
_refine_ls_wR_factor_ref 0.0960
_reflns_number_gt 2657
_reflns_number_total 2863
_reflns_threshold_expression F^2^2.0\s(F^2^)
_cod_data_source_file b203540e.txt
_cod_data_source_block Py4S4
_cod_original_cell_volume 964.5(2)
_cod_original_sg_symbol_H-M 'P -1         '
_cod_original_formula_sum 'C20 H12 N4 S4 '
_cod_database_code 7114165

loop_
_symmetry_equiv_pos_as_xyz
x,y,z
-x,-y,-z

loop_
_atom_site_label
_atom_site_type_symbol
_atom_site_fract_x
_atom_site_fract_y
_atom_site_fract_z
_atom_site_U_iso_or_equiv
_atom_site_adp_type
_atom_site_occupancy
_atom_site_calc_flag
S(1) S -1.19327(6) -0.65391(6) -0.93490(5) 0.0617(2) Uani 1.00 d
S(2) S -0.94467(6) -0.80879(6) -0.53922(4) 0.0547(2) Uani 1.00 d
S(3) S -0.34787(6) -0.75126(7) -0.59809(5) 0.0619(2) Uani 1.00 d
S(4) S -0.65528(6) -0.88880(6) -1.01927(5) 0.0602(2) Uani 1.00 d
N(1) N -1.0447(2) -0.7085(2) -0.7322(1) 0.0452(4) Uani 1.00 d
N(2) N -0.6405(2) -0.7790(2) -0.5516(1) 0.0473(4) Uani 1.00 d
N(3) N -0.5197(2) -0.7953(2) -0.8071(1) 0.0470(4) Uani 1.00 d
N(4) N -0.9321(2) -0.7755(2) -0.9909(1) 0.0461(4) Uani 1.00 d
C(1) C -1.0624(2) -0.6116(2) -0.8037(2) 0.0480(5) Uani 1.00 d
C(2) C -0.9892(3) -0.4834(2) -0.7778(2) 0.0609(7) Uani 1.00 d
C(3) C -0.8943(3) -0.4539(2) -0.6731(2) 0.0656(7) Uani 1.00 d
C(4) C -0.8727(3) -0.5512(2) -0.5986(2) 0.0563(6) Uani 1.00 d
C(5) C -0.9504(2) -0.6778(2) -0.6323(2) 0.0455(5) Uani 1.00 d
C(6) C -0.7450(2) -0.8123(2) -0.4841(2) 0.0475(5) Uani 1.00 d
C(7) C -0.7065(3) -0.8605(3) -0.3777(2) 0.0654(7) Uani 1.00 d
C(8) C -0.5517(3) -0.8790(3) -0.3414(2) 0.0677(7) Uani 1.00 d
C(9) C -0.4424(3) -0.8454(2) -0.4082(2) 0.0589(6) Uani 1.00 d
C(10) C -0.4921(2) -0.7939(2) -0.5124(2) 0.0484(5) Uani 1.00 d
C(11) C -0.4628(2) -0.6965(2) -0.7212(2) 0.0497(5) Uani 1.00 d
C(12) C -0.4815(3) -0.5574(2) -0.7256(2) 0.0597(6) Uani 1.00 d
C(13) C -0.5644(3) -0.5181(2) -0.8249(2) 0.0641(7) Uani 1.00 d
C(14) C -0.6240(2) -0.6171(2) -0.9144(2) 0.0565(6) Uani 1.00 d
C(15) C -0.5988(2) -0.7540(2) -0.9019(2) 0.0458(5) Uani 1.00 d
C(16) C -0.8569(2) -0.8688(2) -1.0555(2) 0.0467(5) Uani 1.00 d
C(17) C -0.9287(3) -0.9601(2) -1.1496(2) 0.0571(6) Uani 1.00 d
C(18) C -1.0862(3) -0.9532(3) -1.1771(2) 0.0651(7) Uani 1.00 d
C(19) C -1.1680(3) -0.8588(2) -1.1117(2) 0.0616(7) Uani 1.00 d
C(20) C -1.0858(2) -0.7732(2) -1.0192(2) 0.0471(5) Uani 1.00 d
H(1) H -1.011(3) -0.426(3) -0.831(2) 0.072(7) Uiso 1.00 calc
H(2) H -0.846(3) -0.369(3) -0.655(2) 0.085(8) Uiso 1.00 calc
H(3) H -0.809(3) -0.534(2) -0.532(2) 0.069(7) Uiso 1.00 calc
H(4) H -0.783(4) -0.880(3) -0.331(3) 0.096(9) Uiso 1.00 calc
H(5) H -0.522(3) -0.909(3) -0.270(3) 0.084(8) Uiso 1.00 calc
H(6) H -0.333(3) -0.860(2) -0.389(2) 0.065(6) Uiso 1.00 calc
H(7) H -0.434(3) -0.492(3) -0.660(2) 0.084(8) Uiso 1.00 calc
H(8) H -0.581(3) -0.428(3) -0.831(2) 0.085(8) Uiso 1.00 calc
H(9) H -0.679(3) -0.594(2) -0.983(2) 0.061(6) Uiso 1.00 calc
H(10) H -0.865(3) -1.026(2) -1.191(2) 0.058(6) Uiso 1.00 calc
H(11) H -1.139(3) -1.012(3) -1.235(2) 0.078(7) Uiso 1.00 calc
H(12) H -1.280(3) -0.854(3) -1.122(2) 0.073(7) Uiso 1.00 calc

loop_
_atom_site_aniso_label
_atom_site_aniso_U_11
_atom_site_aniso_U_22
_atom_site_aniso_U_33
_atom_site_aniso_U_12
_atom_site_aniso_U_13
_atom_site_aniso_U_23
S(1) 0.0462(3) 0.0874(4) 0.0540(3) 0.0186(3) 0.0034(2) 0.0198(3)
S(2) 0.0454(3) 0.0715(3) 0.0519(3) 0.0004(2) 0.0087(2) 0.0232(2)
S(3) 0.0397(3) 0.0928(4) 0.0567(3) 0.0011(2) 0.0013(2) 0.0277(3)
S(4) 0.0517(3) 0.0715(4) 0.0565(3) 0.0118(3) 0.0116(2) 0.0005(3)
N(1) 0.0406(8) 0.0503(9) 0.0460(9) 0.0030(6) 0.0080(7) 0.0094(7)
N(2) 0.0438(9) 0.0596(10) 0.0404(8) 0.0030(7) 0.0047(7) 0.0141(7)
N(3) 0.0387(8) 0.0557(9) 0.0502(9) 0.0038(7) 0.0096(7) 0.0168(7)
N(4) 0.0443(9) 0.0556(9) 0.0394(8) 0.0027(7) 0.0040(7) 0.0110(7)
C(1) 0.0425(10) 0.057(1) 0.048(1) 0.0104(8) 0.0139(8) 0.0130(9)
C(2) 0.067(1) 0.055(1) 0.067(1) 0.008(1) 0.018(1) 0.022(1)
C(3) 0.069(1) 0.049(1) 0.079(2) -0.005(1) 0.015(1) 0.006(1)
C(4) 0.056(1) 0.056(1) 0.054(1) -0.0011(9) 0.007(1) -0.0007(10)
C(5) 0.0428(10) 0.053(1) 0.0432(10) 0.0052(8) 0.0123(8) 0.0075(8)
C(6) 0.047(1) 0.057(1) 0.0395(10) 0.0026(8) 0.0060(8) 0.0106(8)
C(7) 0.065(1) 0.091(2) 0.043(1) -0.006(1) 0.007(1) 0.022(1)
C(8) 0.072(2) 0.089(2) 0.044(1) -0.004(1) -0.005(1) 0.026(1)
C(9) 0.056(1) 0.070(1) 0.049(1) -0.001(1) -0.0076(10) 0.0171(10)
C(10) 0.047(1) 0.055(1) 0.0425(10) 0.0003(8) 0.0006(8) 0.0096(8)
C(11) 0.0365(9) 0.066(1) 0.051(1) 0.0022(8) 0.0095(8) 0.0195(9)
C(12) 0.055(1) 0.059(1) 0.064(1) -0.0010(10) 0.004(1) 0.008(1)
C(13) 0.062(1) 0.052(1) 0.080(2) 0.007(1) 0.005(1) 0.019(1)
C(14) 0.049(1) 0.065(1) 0.059(1) 0.0056(9) 0.0038(10) 0.024(1)
C(15) 0.0368(9) 0.057(1) 0.048(1) 0.0049(8) 0.0113(8) 0.0150(9)
C(16) 0.052(1) 0.053(1) 0.0385(9) 0.0005(8) 0.0083(8) 0.0158(8)
C(17) 0.076(2) 0.055(1) 0.041(1) -0.001(1) 0.008(1) 0.0093(9)
C(18) 0.077(2) 0.068(1) 0.046(1) -0.013(1) -0.010(1) 0.007(1)
C(19) 0.057(1) 0.074(1) 0.053(1) -0.009(1) -0.009(1) 0.022(1)
C(20) 0.047(1) 0.057(1) 0.0410(10) 0.0008(8) 0.0014(8) 0.0224(8)

loop_
_atom_type_symbol
_atom_type_description
_atom_type_scat_dispersion_real
_atom_type_scat_dispersion_imag
_atom_type_scat_source
C C 0.018 0.009
;International Tables for Crystallography
(1992, Vol. C, Tables 4.2.6.8 and 6.1.1.1)
;
H H 0.000 0.000
;International Tables for Crystallography
(1992, Vol. C, Table 6.1.1.2)
;
N N 0.031 0.018
;International Tables for Crystallography
(1992, Vol. C, Tables 4.2.6.8 and 6.1.1.1)
;
S S 0.333 0.557
;International Tables for Crystallography
(1992, Vol. C, Tables 4.2.6.8 and 6.1.1.1)
;

loop_
_geom_angle_atom_site_label_1
_geom_angle_atom_site_label_2
_geom_angle_atom_site_label_3
_geom_angle
_geom_angle_publ_flag
C(1) S(1) C(20) 101.74(9) yes
C(5) S(2) C(6) 103.21(9) yes
C(10) S(3) C(11) 101.57(9) yes
C(15) S(4) C(16) 104.40(9) yes
C(1) N(1) C(5) 117.2(2) yes
C(6) N(2) C(10) 116.9(2) yes
C(11) N(3) C(15) 116.5(2) yes
C(16) N(4) C(20) 116.7(1) yes
S(1) C(1) N(1) 116.2(1) yes
S(1) C(1) C(2) 120.5(2) yes
N(1) C(1) C(2) 123.3(2) yes
C(1) C(2) C(3) 118.2(2) yes
C(1) C(2) H(1) 115.9 no
C(3) C(2) H(1) 125.9 no
C(2) C(3) C(4) 120.0(2) yes
C(2) C(3) H(2) 118.8 no
C(4) C(3) H(2) 121.2 no
C(3) C(4) C(5) 117.9(2) yes
C(3) C(4) H(3) 120.8 no
C(5) C(4) H(3) 121.3 no
S(2) C(5) N(1) 113.7(1) yes
S(2) C(5) C(4) 122.6(1) yes
N(1) C(5) C(4) 123.5(2) yes
S(2) C(6) N(2) 118.3(1) yes
S(2) C(6) C(7) 117.9(2) yes
N(2) C(6) C(7) 123.6(2) yes
C(6) C(7) C(8) 118.0(2) yes
C(6) C(7) H(4) 121.5 no
C(8) C(7) H(4) 120.5 no
C(7) C(8) C(9) 119.7(2) yes
C(7) C(8) H(5) 120.3 no
C(9) C(8) H(5) 119.9 no
C(8) C(9) C(10) 118.1(2) yes
C(8) C(9) H(6) 123.5 no
C(10) C(9) H(6) 118.3 no
S(3) C(10) N(2) 119.0(1) yes
S(3) C(10) C(9) 117.3(2) yes
N(2) C(10) C(9) 123.6(2) yes
S(3) C(11) N(3) 116.5(2) yes
S(3) C(11) C(12) 119.5(1) yes
N(3) C(11) C(12) 124.0(2) yes
C(11) C(12) C(13) 118.0(2) yes
C(11) C(12) H(7) 118.7 no
C(13) C(12) H(7) 123.2 no
C(12) C(13) C(14) 119.3(2) yes
C(12) C(13) H(8) 120.9 no
C(14) C(13) H(8) 119.8 no
C(13) C(14) C(15) 118.5(2) yes
C(13) C(14) H(9) 121.2 no
C(15) C(14) H(9) 120.3 no
S(4) C(15) N(3) 114.4(1) yes
S(4) C(15) C(14) 121.6(2) yes
N(3) C(15) C(14) 123.7(2) yes
S(4) C(16) N(4) 120.4(1) yes
S(4) C(16) C(17) 115.7(2) yes
N(4) C(16) C(17) 123.9(2) yes
C(16) C(17) C(18) 117.8(2) yes
C(16) C(17) H(10) 118.1 no
C(18) C(17) H(10) 124.1 no
C(17) C(18) C(19) 120.0(2) yes
C(17) C(18) H(11) 121.4 no
C(19) C(18) H(11) 118.6 no
C(18) C(19) C(20) 117.8(2) yes
C(18) C(19) H(12) 123.7 no
C(20) C(19) H(12) 118.3 no
S(1) C(20) N(4) 118.9(1) yes
S(1) C(20) C(19) 117.1(2) yes
N(4) C(20) C(19) 123.9(2) yes

loop_
_geom_bond_atom_site_label_1
_geom_bond_atom_site_label_2
_geom_bond_distance
_geom_bond_publ_flag
S(1) C(1) 1.776(2) yes
S(1) C(20) 1.769(2) yes
S(2) C(5) 1.777(2) yes
S(2) C(6) 1.773(2) yes
S(3) C(10) 1.770(2) yes
S(3) C(11) 1.781(2) yes
S(4) C(15) 1.777(2) yes
S(4) C(16) 1.768(2) yes
N(1) C(1) 1.337(3) yes
N(1) C(5) 1.327(2) yes
N(2) C(6) 1.333(3) yes
N(2) C(10) 1.327(2) yes
N(3) C(11) 1.332(2) yes
N(3) C(15) 1.332(3) yes
N(4) C(16) 1.330(2) yes
N(4) C(20) 1.334(2) yes
C(1) C(2) 1.377(3) yes
C(2) C(3) 1.371(3) yes
C(2) H(1) 0.893 no
C(3) C(4) 1.366(4) yes
C(3) H(2) 0.912 no
C(4) C(5) 1.387(3) yes
C(4) H(3) 0.889 no
C(6) C(7) 1.379(3) yes
C(7) C(8) 1.378(4) yes
C(7) H(4) 0.941 no
C(8) C(9) 1.360(4) yes
C(8) H(5) 0.920 no
C(9) C(10) 1.389(3) yes
C(9) H(6) 0.964 no
C(11) C(12) 1.379(3) yes
C(12) C(13) 1.379(3) yes
C(12) H(7) 0.964 no
C(13) C(14) 1.364(3) yes
C(13) H(8) 0.909 no
C(14) C(15) 1.382(3) yes
C(14) H(9) 0.930 no
C(16) C(17) 1.388(3) yes
C(17) C(18) 1.369(4) yes
C(17) H(10) 0.967 no
C(18) C(19) 1.375(3) yes
C(18) H(11) 0.892 no
C(19) C(20) 1.382(3) yes
C(19) H(12) 0.970 no

loop_
_geom_contact_atom_site_label_1
_geom_contact_atom_site_label_2
_geom_contact_distance
_geom_contact_site_symmetry_2
S(2) S(3) 3.547(1) 1_455
S(3) N(1) 3.266(2) 1_655
S(3) C(5) 3.596(2) 1_655
S(4) C(19) 3.497(3) 2_333
S(4) S(4) 3.506(1) 2_433
N(1) C(17) 3.337(3) 2_333
N(1) C(18) 3.576(3) 2_333
N(4) C(18) 3.486(3) 2_333
N(4) C(17) 3.510(3) 2_333
C(4) C(4) 3.433(5) 2_344
C(8) C(10) 3.460(3) 2_434
C(9) C(9) 3.511(4) 2_434
C(9) C(10) 3.544(3) 2_434
C(16) C(18) 3.475(3) 2_333
C(16) C(19) 3.489(3) 2_333
C(17) C(20) 3.455(3) 2_333

loop_
_geom_torsion_atom_site_label_1
_geom_torsion_atom_site_label_2
_geom_torsion_atom_site_label_3
_geom_torsion_atom_site_label_4
_geom_torsion
_geom_torsion_publ_flag
S(1) C(1) N(1) C(5) -178.4(1) yes
S(1) C(1) C(2) C(3) 177.3(2) yes
S(1) C(20) N(4) C(16) 178.7(1) yes
S(1) C(20) C(19) C(18) -179.2(2) yes
S(2) C(5) N(1) C(1) 176.1(1) yes
S(2) C(5) C(4) C(3) -175.1(2) yes
S(2) C(6) N(2) C(10) -174.4(1) yes
S(2) C(6) C(7) C(8) 172.3(2) yes
S(3) C(10) N(2) C(6) -180.0(1) yes
S(3) C(10) C(9) C(8) -179.8(2) yes
S(3) C(11) N(3) C(15) -176.6(1) yes
S(3) C(11) C(12) C(13) 176.6(2) yes
S(4) C(15) N(3) C(11) 174.1(1) yes
S(4) C(15) C(14) C(13) -173.7(2) yes
S(4) C(16) N(4) C(20) -175.6(2) yes
S(4) C(16) C(17) C(18) 176.8(2) yes
N(1) C(1) S(1) C(20) -73.3(2) yes
N(1) C(1) C(2) C(3) -0.4(3) yes
N(1) C(5) S(2) C(6) 139.2(1) yes
N(1) C(5) C(4) C(3) -0.4(3) yes
N(2) C(6) S(2) C(5) -30.2(2) yes
N(2) C(6) C(7) C(8) -2.1(3) yes
N(2) C(10) S(3) C(11) 0.1(2) yes
N(2) C(10) C(9) C(8) -1.7(3) yes
N(3) C(11) S(3) C(10) -84.2(2) yes
N(3) C(11) C(12) C(13) 0.1(3) yes
N(3) C(15) S(4) C(16) 128.2(1) yes
N(3) C(15) C(14) C(13) 0.2(3) yes
N(4) C(16) S(4) C(15) -5.7(2) yes
N(4) C(16) C(17) C(18) 0.1(3) yes
N(4) C(20) S(1) C(1) -19.2(2) yes
N(4) C(20) C(19) C(18) 1.0(4) yes
C(1) S(1) C(20) C(19) 161.0(2) yes
C(1) N(1) C(5) C(4) 1.0(3) yes
C(1) C(2) C(3) C(4) 0.9(4) yes
C(2) C(1) S(1) C(20) 108.8(2) yes
C(2) C(1) N(1) C(5) -0.6(3) yes
C(2) C(3) C(4) C(5) -0.6(4) yes
C(4) C(5) S(2) C(6) -45.6(2) yes
C(5) S(2) C(6) C(7) 155.1(2) yes
C(6) N(2) C(10) C(9) 1.9(3) yes
C(6) C(7) C(8) C(9) 2.2(4) yes
C(7) C(6) N(2) C(10) 0.0(3) yes
C(7) C(8) C(9) C(10) -0.5(3) yes
C(9) C(10) S(3) C(11) 178.3(2) yes
C(10) S(3) C(11) C(12) 99.0(2) yes
C(11) N(3) C(15) C(14) -0.2(3) yes
C(11) C(12) C(13) C(14) -0.1(4) yes
C(12) C(11) N(3) C(15) 0.0(3) yes
C(12) C(13) C(14) C(15) 0.0(4) yes
C(14) C(15) S(4) C(16) -57.4(2) yes
C(15) S(4) C(16) C(17) 177.5(2) yes
C(16) N(4) C(20) C(19) -1.5(3) yes
C(16) C(17) C(18) C(19) -0.5(4) yes
C(17) C(16) N(4) C(20) 0.9(3) yes
C(17) C(18) C(19) C(20) 0.0(4) yes
C(17) C(18) C(19) C(20) 0.0(4) yes
